data_1552320
loop_
_publ_author_name
'Yao, Yuhang'
'Hou, Chun-Liang'
'Yang, Zi-Shu'
'Ran, Guangliu'
'Kang, Lei'
'Li, Cuicui'
'Zhang, Wenkai'
'Zhang, Jing'
'Zhang, Jun-Long'

_publ_section_title
;
 Unusual Near Infrared (NIR) Fluorescent Palladium(II) Macrocyclic
 Complexes Containing M-C Bond with the Bioimaging Capability
;
_journal_name_full 'Chemical Science'
_journal_paper_doi 10.1039/C9SC04044G
_journal_year 2019
_chemical_formula_sum 'C32.5 H9.5 Cl1.5 F10 N3 O2 Pt'
_chemical_formula_weight 912.19
_space_group_crystal_system orthorhombic
_space_group_IT_number 29
_space_group_name_Hall 'P 2c -2ac'
_space_group_name_H-M_alt 'P c a 21'
_symmetry_space_group_name_Hall 'P 2c -2ac'
_symmetry_space_group_name_H-M 'P c a 21'
_atom_sites_solution_hydrogens geom
_atom_sites_solution_primary dual
_audit_creation_method SHELXL-2014/7
_audit_update_record
;
2019-04-25 deposited with the CCDC.    2019-09-11 downloaded from the CCDC.
;
_cell_angle_alpha 90
_cell_angle_beta 90
_cell_angle_gamma 90
_cell_formula_units_Z 8
_cell_length_a 12.2124(3)
_cell_length_b 14.5258(3)
_cell_length_c 32.7959(7)
_cell_measurement_reflns_used 18732
_cell_measurement_temperature 180.00(10)
_cell_measurement_theta_max 29.1870
_cell_measurement_theta_min 2.1880
_cell_volume 5817.8(2)
_computing_structure_refinement 'SHELXL-2014/7 (Sheldrick, 2014)'
_diffrn_ambient_environment N~2~
_diffrn_ambient_temperature 180.00(10)
_diffrn_detector 'CCD plate'
_diffrn_measured_fraction_theta_full 0.999
_diffrn_measured_fraction_theta_max 1.000
_diffrn_measurement_device 'four-circle diffractometer'
_diffrn_measurement_device_type 'XtaLAB AFC12 (RINC): Kappa single'
_diffrn_radiation_monochromator graphite
_diffrn_radiation_probe x-ray
_diffrn_radiation_type 'Mo K\a'
_diffrn_radiation_wavelength 0.71073
_diffrn_reflns_av_R_equivalents 0.0424
_diffrn_reflns_av_unetI/netI 0.0422
_diffrn_reflns_Laue_measured_fraction_full 0.999
_diffrn_reflns_Laue_measured_fraction_max 1.000
_diffrn_reflns_limit_h_max 15
_diffrn_reflns_limit_h_min -15
_diffrn_reflns_limit_k_max 18
_diffrn_reflns_limit_k_min -18
_diffrn_reflns_limit_l_max 42
_diffrn_reflns_limit_l_min -35
_diffrn_reflns_number 45097
_diffrn_reflns_point_group_measured_fraction_full 1.000
_diffrn_reflns_point_group_measured_fraction_max 1.000
_diffrn_reflns_theta_full 25.242
_diffrn_reflns_theta_max 27.485
_diffrn_reflns_theta_min 2.179
_diffrn_source 'fine-focus sealed X-ray tube'
_diffrn_source_type 'Enhance (Mo) X-ray Source'
_exptl_absorpt_coefficient_mu 5.065
_exptl_absorpt_correction_T_max 1.00000
_exptl_absorpt_correction_T_min 0.64669
_exptl_absorpt_correction_type multi-scan
_exptl_absorpt_process_details
;
CrysAlisPro 1.171.39.29a (Rigaku Oxford Diffraction, 2015)
Empirical absorption correction using spherical harmonics,
 implemented in SCALE3 ABSPACK scaling algorithm.
;
_exptl_crystal_colour black
_exptl_crystal_density_diffrn 2.083
_exptl_crystal_description block
_exptl_crystal_F_000 3480
_exptl_crystal_size_max 0.2
_exptl_crystal_size_mid 0.1
_exptl_crystal_size_min 0.07
_refine_diff_density_max 2.430
_refine_diff_density_min -0.873
_refine_diff_density_rms 0.130
_refine_ls_abs_structure_details
;
 Refined as an inversion twin.
;
_refine_ls_abs_structure_Flack 0.459(14)
_refine_ls_extinction_method none
_refine_ls_goodness_of_fit_ref 1.026
_refine_ls_hydrogen_treatment constr
_refine_ls_matrix_type full
_refine_ls_number_parameters 915
_refine_ls_number_reflns 12165
_refine_ls_number_restraints 44
_refine_ls_restrained_S_all 1.026
_refine_ls_R_factor_all 0.0525
_refine_ls_R_factor_gt 0.0365
_refine_ls_shift/su_max 0.018
_refine_ls_shift/su_mean 0.001
_refine_ls_structure_factor_coef Fsqd
_refine_ls_weighting_details 'w=1/[\s^2^(Fo^2^)+(0.0537P)^2^+5.2049P] where P=(Fo^2^+2Fc^2^)/3'
_refine_ls_weighting_scheme calc
_refine_ls_wR_factor_gt 0.0885
_refine_ls_wR_factor_ref 0.0956
_reflns_Friedel_coverage 0.965
_reflns_Friedel_fraction_full 1.000
_reflns_Friedel_fraction_max 1.000
_reflns_number_gt 9704
_reflns_number_total 12165
_reflns_threshold_expression 'I > 2\s(I)'
_cod_data_source_file c9sc04044g2.cif
_cod_data_source_block 3
_cod_depositor_comments
;

2022-11-30
Z value and formula fixed to values more according to usual
chemical conventions.                 miguel
;
_cod_original_formula_sum 'C65 H19 Cl3 F20 N6 O4 Pt2'
_cod_original_formula_weight 1824.39
_cod_original_formula_units_Z 4
_cod_database_code 1552320
_shelx_shelxl_version_number 2014/7
_shelx_space_group_comment
;
The symmetry employed for this shelxl refinement is uniquely defined
by the following loop, which should always be used as a source of
symmetry information in preference to the above space-group names.
They are only intended as comments.
;

loop_
_space_group_symop_operation_xyz
'x, y, z'
'-x, -y, z+1/2'
'x+1/2, -y, z'
'-x+1/2, y, z+1/2'

loop_
_atom_site_label
_atom_site_type_symbol
_atom_site_fract_x
_atom_site_fract_y
_atom_site_fract_z
_atom_site_U_iso_or_equiv
_atom_site_adp_type
_atom_site_occupancy
_atom_site_site_symmetry_order
_atom_site_calc_flag
_atom_site_refinement_flags_posn
_atom_site_refinement_flags_adp
_atom_site_refinement_flags_occupancy
_atom_site_disorder_assembly
_atom_site_disorder_group
Pt1 Pt 0.38007(3) 0.16973(4) 0.71945(2) 0.02665(13) Uani 1 1 d . . . . .
F1 F 0.1184(7) 0.1095(11) 0.5815(5) 0.074(4) Uani 1 1 d . . . . .
F2 F 0.0489(8) 0.0098(8) 0.5172(3) 0.077(3) Uani 1 1 d . . . . .
F3 F 0.1642(13) -0.1414(9) 0.4937(4) 0.093(4) Uani 1 1 d . . . . .
F4 F 0.3379(14) -0.2012(11) 0.5381(5) 0.120(5) Uani 1 1 d . . . . .
F5 F 0.3987(10) -0.1095(10) 0.6061(5) 0.085(5) Uani 1 1 d . . . . .
F6 F 0.5140(7) 0.4410(6) 0.6097(3) 0.061(3) Uani 1 1 d . . . . .
F7 F 0.6550(9) 0.5174(8) 0.5582(4) 0.065(3) Uani 1 1 d . . . . .
F8 F 0.8667(7) 0.4611(11) 0.5552(5) 0.077(4) Uani 1 1 d . . . . .
F9 F 0.9352(8) 0.3284(9) 0.6079(5) 0.108(5) Uani 1 1 d . . . . .
F10 F 0.7932(7) 0.2491(7) 0.6597(4) 0.083(4) Uani 1 1 d . . . . .
O1 O 0.4724(7) 0.2830(7) 0.8016(3) 0.044(2) Uani 1 1 d . . . . .
O2 O 0.1879(7) 0.0538(6) 0.7722(3) 0.046(2) Uani 1 1 d . . . . .
N1 N 0.2664(7) 0.0757(6) 0.7068(3) 0.026(2) Uani 1 1 d . . . . .
N2 N 0.4263(7) 0.1720(7) 0.6585(3) 0.027(2) Uani 1 1 d . . . . .
N3 N 0.4943(7) 0.2660(7) 0.7312(3) 0.029(3) Uani 1 1 d . . . . .
C1 C 0.3400(7) 0.1669(8) 0.7767(6) 0.029(2) Uani 1 1 d . . . . .
C2 C 0.3853(10) 0.2207(11) 0.8100(7) 0.035(4) Uani 1 1 d . . . . .
C3 C 0.3562(12) 0.2152(13) 0.8483(6) 0.044(4) Uani 1 1 d . . . . .
H3 H 0.3953 0.2500 0.8671 0.053 Uiso 1 1 calc R U . . .
C4 C 0.2733(12) 0.1623(9) 0.8625(5) 0.047(4) Uani 1 1 d . . . . .
H4 H 0.2533 0.1623 0.8898 0.056 Uiso 1 1 calc R U . . .
C5 C 0.2222(10) 0.1106(10) 0.8353(5) 0.043(3) Uani 1 1 d . . . . .
H5 H 0.1636 0.0739 0.8432 0.052 Uiso 1 1 calc R U . . .
C6 C 0.2558(9) 0.1111(9) 0.7953(4) 0.035(3) Uani 1 1 d . . . . .
C7 C 0.1960(10) 0.0368(8) 0.7322(4) 0.038(3) Uani 1 1 d . . . . .
C8 C 0.1246(9) -0.0288(13) 0.7140(6) 0.040(4) Uani 1 1 d . . . . .
H8 H 0.0715 -0.0645 0.7268 0.048 Uiso 1 1 calc R U . . .
C9 C 0.1517(11) -0.0277(11) 0.6732(6) 0.039(4) Uani 1 1 d . . . . .
H9 H 0.1183 -0.0615 0.6526 0.046 Uiso 1 1 calc R U . . .
C10 C 0.2407(10) 0.0351(7) 0.6687(4) 0.029(3) Uani 1 1 d . . . . .
C11 C 0.2953(9) 0.0564(8) 0.6334(4) 0.031(3) Uani 1 1 d . . . . .
C12 C 0.3816(8) 0.1145(12) 0.6289(6) 0.025(4) Uani 1 1 d . . . . .
C13 C 0.4362(11) 0.1397(10) 0.5904(4) 0.041(3) Uani 1 1 d . . . . .
H13 H 0.4221 0.1140 0.5649 0.049 Uiso 1 1 calc R U . . .
C14 C 0.5105(10) 0.2068(9) 0.5983(5) 0.040(3) Uani 1 1 d . . . . .
H14 H 0.5577 0.2344 0.5797 0.048 Uiso 1 1 calc R U . . .
C15 C 0.5016(10) 0.2268(9) 0.6414(5) 0.035(3) Uani 1 1 d . . . . .
C16 C 0.5632(9) 0.2910(9) 0.6629(5) 0.040(3) Uani 1 1 d D U . . .
C17 C 0.5623(10) 0.3097(9) 0.7040(4) 0.036(3) Uani 1 1 d . . . . .
C18 C 0.6278(10) 0.3757(13) 0.7255(8) 0.045(5) Uani 1 1 d . . . . .
H18 H 0.6809 0.4140 0.7144 0.054 Uiso 1 1 calc R U . . .
C19 C 0.5977(11) 0.3715(9) 0.7651(5) 0.042(4) Uani 1 1 d . . . . .
H19 H 0.6243 0.4061 0.7868 0.050 Uiso 1 1 calc R U . . .
C20 C 0.5159(11) 0.3019(10) 0.7658(4) 0.040(4) Uani 1 1 d . . . . .
C21 C 0.2600(10) 0.0029(10) 0.5962(4) 0.041(3) Uani 1 1 d . . . . .
C22 C 0.1749(11) 0.0296(9) 0.5727(5) 0.043(3) Uani 1 1 d . . . . .
C23 C 0.1349(11) -0.0147(14) 0.5374(5) 0.039(5) Uani 1 1 d . . . . .
C24 C 0.1976(16) -0.0957(12) 0.5270(5) 0.058(5) Uani 1 1 d . . . . .
C25 C 0.2833(16) -0.1223(11) 0.5483(6) 0.062(5) Uani 1 1 d . . . . .
C26 C 0.3159(14) -0.0733(12) 0.5834(6) 0.059(5) Uani 1 1 d . . . . .
C27 C 0.6490(11) 0.3412(12) 0.6373(5) 0.039(4) Uani 1 1 d D . . . .
C28 C 0.6190(10) 0.4131(14) 0.6100(7) 0.046(5) Uani 1 1 d . . . . .
C29 C 0.6906(12) 0.4532(10) 0.5835(5) 0.049(4) Uani 1 1 d . . . . .
C30 C 0.7940(13) 0.4259(12) 0.5822(5) 0.055(5) Uani 1 1 d . . . . .
C31 C 0.8308(13) 0.3565(14) 0.6100(8) 0.062(6) Uani 1 1 d . . . . .
C32 C 0.7583(11) 0.3161(11) 0.6358(6) 0.054(4) Uani 1 1 d . . . . .
Pt2 Pt 0.86737(3) 0.66947(4) 0.27616(2) 0.02592(12) Uani 1 1 d . . . . .
F11 F 1.0027(7) 0.9414(6) 0.3839(4) 0.068(3) Uani 1 1 d . . . . .
F12 F 1.1437(8) 1.0225(9) 0.4350(5) 0.074(4) Uani 1 1 d . . . . .
F13 F 1.3561(8) 0.9612(10) 0.4376(5) 0.071(4) Uani 1 1 d . . . . .
F14 F 1.4234(8) 0.8312(8) 0.3866(5) 0.098(5) Uani 1 1 d . . . . .
F15 F 1.2803(7) 0.7508(7) 0.3342(4) 0.089(4) Uani 1 1 d . . . . .
F16 F 0.8907(10) 0.3948(11) 0.3892(6) 0.095(5) Uani 1 1 d . . . . .
F17 F 0.8298(14) 0.2960(9) 0.4555(5) 0.113(5) Uani 1 1 d . . . . .
F18 F 0.6577(11) 0.3517(8) 0.5010(4) 0.082(3) Uani 1 1 d . . . . .
F19 F 0.5469(7) 0.5055(9) 0.4796(3) 0.074(3) Uani 1 1 d . . . . .
F20 F 0.6096(8) 0.6013(10) 0.4143(5) 0.073(4) Uani 1 1 d . . . . .
O3 O 0.6775(6) 0.5531(5) 0.2242(3) 0.036(2) Uani 1 1 d . . . . .
O4 O 0.9568(8) 0.7815(7) 0.1923(3) 0.043(2) Uani 1 1 d . . . . .
N4 N 0.9798(8) 0.7645(7) 0.2640(3) 0.033(3) Uani 1 1 d . . . . .
N5 N 0.9116(6) 0.6717(6) 0.3365(3) 0.026(2) Uani 1 1 d . . . . .
N6 N 0.7526(7) 0.5756(7) 0.2888(3) 0.031(3) Uani 1 1 d . . . . .
C33 C 0.8209(8) 0.6646(8) 0.2158(4) 0.023(2) Uani 1 1 d . U . . .
C34 C 0.7395(9) 0.6125(7) 0.2012(4) 0.030(3) Uani 1 1 d . . . . .
C35 C 0.7075(10) 0.6068(9) 0.1599(4) 0.037(3) Uani 1 1 d . . . . .
H35 H 0.6530 0.5662 0.1516 0.045 Uiso 1 1 calc R U . . .
C36 C 0.7606(10) 0.6646(10) 0.1315(4) 0.042(3) Uani 1 1 d . . . . .
H36 H 0.7391 0.6640 0.1043 0.050 Uiso 1 1 calc R U . . .
C37 C 0.8463(13) 0.7237(11) 0.1442(5) 0.042(4) Uani 1 1 d . . . . .
H37 H 0.8823 0.7633 0.1264 0.050 Uiso 1 1 calc R U . . .
C38 C 0.8729(8) 0.7175(15) 0.1864(6) 0.036(4) Uani 1 1 d . . . . .
C39 C 1.0033(10) 0.8035(8) 0.2266(5) 0.036(3) Uani 1 1 d . . . . .
C40 C 1.0883(14) 0.8701(12) 0.2315(5) 0.058(5) Uani 1 1 d . U . . .
H40 H 1.1199 0.9036 0.2104 0.070 Uiso 1 1 calc R U . . .
C41 C 1.1154(11) 0.8773(14) 0.2697(9) 0.053(6) Uani 1 1 d . . . . .
H41 H 1.1665 0.9181 0.2805 0.064 Uiso 1 1 calc R U . . .
C42 C 1.0506(11) 0.8092(8) 0.2932(5) 0.041(4) Uani 1 1 d . . . . .
C43 C 1.0579(10) 0.7929(8) 0.3326(4) 0.036(3) Uani 1 1 d . . . . .
C44 C 0.9919(9) 0.7254(9) 0.3546(4) 0.028(3) Uani 1 1 d . . . . .
C45 C 0.9992(10) 0.7058(9) 0.3955(5) 0.039(3) Uani 1 1 d . . . . .
H45 H 1.0459 0.7335 0.4142 0.047 Uiso 1 1 calc R U . . .
C46 C 0.9250(11) 0.6382(9) 0.4034(4) 0.038(3) Uani 1 1 d . . . . .
H46 H 0.9138 0.6088 0.4283 0.046 Uiso 1 1 calc R U . . .
C47 C 0.8711(9) 0.6221(13) 0.3685(7) 0.034(5) Uani 1 1 d . . . . .
C48 C 0.7840(10) 0.5531(8) 0.3623(5) 0.036(3) Uani 1 1 d . . . . .
C49 C 0.7309(9) 0.5363(9) 0.3276(5) 0.040(3) Uani 1 1 d . . . . .
C50 C 0.6395(11) 0.4731(13) 0.3215(7) 0.045(5) Uani 1 1 d . . . . .
H50 H 0.6078 0.4369 0.3417 0.054 Uiso 1 1 calc R U . . .
C51 C 0.6100(10) 0.4752(13) 0.2842(7) 0.047(6) Uani 1 1 d . . . . .
H51 H 0.5525 0.4422 0.2727 0.056 Uiso 1 1 calc R U . . .
C52 C 0.6827(10) 0.5387(9) 0.2631(4) 0.036(3) Uani 1 1 d . . . . .
C53 C 1.1371(12) 0.8448(13) 0.3580(5) 0.043(4) Uani 1 1 d . . . . .
C54 C 1.1075(11) 0.9132(12) 0.3836(6) 0.041(4) Uani 1 1 d . . . . .
C55 C 1.1804(12) 0.9541(10) 0.4107(5) 0.045(4) Uani 1 1 d . . . . .
C56 C 1.2847(13) 0.9240(12) 0.4116(5) 0.052(4) Uani 1 1 d . . . . .
C57 C 1.3205(12) 0.8558(14) 0.3859(7) 0.060(5) Uani 1 1 d . . . . .
C58 C 1.2432(10) 0.8191(10) 0.3591(5) 0.046(4) Uani 1 1 d . . . . .
C59 C 0.7511(9) 0.5003(9) 0.4000(4) 0.035(3) Uani 1 1 d . . . . .
C60 C 0.8063(13) 0.4206(12) 0.4108(5) 0.052(4) Uani 1 1 d . . . . .
C61 C 0.7730(16) 0.3713(12) 0.4451(7) 0.071(5) Uani 1 1 d . . . . .
C62 C 0.6872(16) 0.4027(13) 0.4688(5) 0.056(4) Uani 1 1 d . . . . .
C63 C 0.6342(15) 0.4746(19) 0.4576(9) 0.067(7) Uani 1 1 d . . . . .
C64 C 0.6641(12) 0.5301(10) 0.4242(4) 0.044(4) Uani 1 1 d . . . . .
Cl1A Cl 1.375(4) 1.176(2) 0.4829(14) 0.098(4) Uani 0.250(17) 1 d D U P A 1
Cl2A Cl 1.164(4) 1.220(3) 0.5068(19) 0.180(5) Uani 0.250(17) 1 d D U P A 1
Cl3A Cl 1.315(3) 1.337(2) 0.5076(10) 0.081(3) Uani 0.250(17) 1 d D U P A 1
C65A C 1.269(4) 1.254(3) 0.4743(17) 0.098(8) Uani 0.250(17) 1 d D . P A 1
H65A H 1.2511 1.2718 0.4462 0.118 Uiso 0.250(17) 1 calc R U P A 1
Cl1B Cl 1.3352(13) 1.1541(8) 0.4822(4) 0.098(4) Uani 0.750(17) 1 d D U P A 2
Cl2B Cl 1.1404(10) 1.2702(10) 0.5009(8) 0.180(5) Uani 0.750(17) 1 d D U P A 2
Cl3B Cl 1.3625(11) 1.3434(8) 0.5149(4) 0.081(3) Uani 0.750(17) 1 d D U P A 2
C65B C 1.2774(16) 1.2437(13) 0.5135(7) 0.098(8) Uani 0.750(17) 1 d D . P A 2
H65B H 1.2759 1.2194 0.5414 0.118 Uiso 0.750(17) 1 calc R U P A 2

loop_
_atom_site_aniso_label
_atom_site_aniso_U_11
_atom_site_aniso_U_22
_atom_site_aniso_U_33
_atom_site_aniso_U_23
_atom_site_aniso_U_13
_atom_site_aniso_U_12
Pt1 0.0302(2) 0.0206(3) 0.0291(3) -0.0006(5) -0.00655(18) 0.00255(16)
F1 0.081(7) 0.087(10) 0.054(8) -0.035(7) -0.028(5) 0.036(5)
F2 0.097(7) 0.087(7) 0.046(6) -0.017(7) -0.027(5) -0.013(7)
F3 0.181(11) 0.060(8) 0.038(7) -0.023(5) -0.013(8) -0.035(8)
F4 0.171(12) 0.093(10) 0.095(11) -0.059(9) -0.016(10) 0.039(10)
F5 0.087(7) 0.074(10) 0.095(13) -0.047(9) -0.027(8) 0.040(7)
F6 0.055(5) 0.056(6) 0.071(7) 0.029(5) 0.001(5) 0.009(4)
F7 0.084(6) 0.055(7) 0.056(7) 0.023(5) -0.007(6) -0.002(5)
F8 0.072(7) 0.094(10) 0.065(9) 0.034(7) 0.003(5) -0.026(5)
F9 0.042(5) 0.145(12) 0.136(12) 0.077(10) 0.020(6) 0.007(6)
F10 0.045(5) 0.086(8) 0.118(10) 0.062(8) 0.001(5) 0.014(4)
O1 0.051(5) 0.046(6) 0.035(6) 0.000(5) -0.008(4) -0.010(4)
O2 0.056(5) 0.058(6) 0.025(5) -0.002(5) 0.005(5) 0.006(4)
N1 0.032(4) 0.021(5) 0.025(6) 0.001(4) -0.002(4) -0.003(4)
N2 0.028(5) 0.031(5) 0.022(5) -0.005(5) 0.000(4) 0.002(4)
N3 0.036(5) 0.020(5) 0.031(7) -0.002(4) -0.012(4) -0.004(4)
C1 0.013(4) 0.025(5) 0.049(7) -0.005(7) -0.002(6) 0.002(4)
C2 0.038(7) 0.017(8) 0.051(12) 0.008(8) -0.006(6) 0.010(5)
C3 0.038(7) 0.050(10) 0.044(10) 0.001(8) 0.001(7) 0.012(7)
C4 0.057(8) 0.046(9) 0.038(8) 0.009(8) 0.009(6) 0.030(7)
C5 0.043(7) 0.046(8) 0.041(9) 0.007(7) 0.009(6) 0.004(6)
C6 0.032(6) 0.034(7) 0.039(8) 0.008(6) -0.011(5) 0.008(5)
C7 0.046(7) 0.016(6) 0.051(10) -0.006(5) -0.003(6) 0.004(5)
C8 0.051(8) 0.040(9) 0.029(9) 0.014(7) 0.002(6) -0.002(5)
C9 0.040(6) 0.031(9) 0.044(11) -0.014(7) 0.009(7) -0.001(7)
C10 0.046(6) 0.016(6) 0.025(7) -0.001(5) -0.006(5) -0.009(5)
C11 0.035(6) 0.029(6) 0.028(7) -0.010(5) 0.001(5) -0.001(5)
C12 0.027(7) 0.022(7) 0.024(9) -0.005(6) -0.004(4) 0.005(4)
C13 0.041(7) 0.052(9) 0.029(8) -0.006(6) 0.003(6) -0.009(6)
C14 0.046(7) 0.035(7) 0.039(9) 0.013(6) 0.015(6) -0.004(6)
C15 0.030(6) 0.029(7) 0.047(10) 0.005(7) 0.001(6) -0.004(5)
C16 0.027(6) 0.038(7) 0.054(9) 0.012(7) -0.001(6) -0.025(5)
C17 0.039(6) 0.041(9) 0.028(7) 0.007(6) -0.013(5) -0.008(6)
C18 0.051(9) 0.036(10) 0.048(14) -0.011(10) -0.024(7) -0.017(5)
C19 0.055(7) 0.023(6) 0.048(11) 0.009(6) -0.015(7) 0.003(6)
C20 0.053(7) 0.035(7) 0.032(9) -0.015(6) -0.012(6) 0.002(6)
C21 0.044(7) 0.041(8) 0.037(8) -0.014(7) 0.001(6) -0.017(6)
C22 0.049(8) 0.035(9) 0.044(9) -0.010(6) 0.001(7) -0.007(6)
C23 0.047(8) 0.054(10) 0.016(8) -0.017(7) 0.008(5) -0.018(6)
C24 0.101(13) 0.052(10) 0.022(9) -0.021(7) 0.004(8) -0.024(9)
C25 0.107(13) 0.037(9) 0.042(10) -0.021(7) 0.000(10) 0.004(9)
C26 0.074(11) 0.050(10) 0.053(12) -0.024(8) -0.008(9) 0.004(8)
C27 0.036(6) 0.038(10) 0.045(10) 0.004(8) -0.019(7) -0.018(6)
C28 0.039(7) 0.044(11) 0.054(12) -0.018(9) -0.001(6) -0.014(6)
C29 0.056(9) 0.045(9) 0.048(10) 0.011(7) -0.021(7) -0.011(7)
C30 0.059(9) 0.058(10) 0.047(11) 0.016(8) -0.008(8) -0.035(8)
C31 0.037(8) 0.061(11) 0.089(16) 0.020(10) -0.007(8) -0.016(7)
C32 0.042(7) 0.065(10) 0.056(11) 0.011(9) -0.010(7) -0.005(7)
Pt2 0.0309(2) 0.0200(3) 0.0269(3) 0.0009(4) 0.00634(19) 0.00272(15)
F11 0.052(5) 0.068(6) 0.084(8) -0.035(6) 0.003(5) 0.008(4)
F12 0.083(6) 0.066(8) 0.074(9) -0.042(6) 0.015(6) -0.021(6)
F13 0.064(5) 0.081(9) 0.068(9) -0.019(7) -0.009(5) -0.033(5)
F14 0.044(5) 0.117(11) 0.133(12) -0.042(9) -0.013(6) 0.002(6)
F15 0.051(5) 0.101(9) 0.117(10) -0.072(8) 0.003(6) 0.011(5)
F16 0.116(9) 0.082(11) 0.086(13) 0.042(9) 0.033(8) 0.053(7)
F17 0.188(12) 0.063(8) 0.088(10) 0.048(7) 0.028(10) 0.057(9)
F18 0.146(9) 0.056(8) 0.043(7) 0.020(5) 0.011(7) -0.017(7)
F19 0.082(6) 0.090(7) 0.050(6) 0.007(7) 0.024(5) -0.005(6)
F20 0.082(7) 0.070(9) 0.067(9) 0.027(7) 0.030(5) 0.026(5)
O3 0.043(4) 0.023(4) 0.043(6) -0.004(4) 0.003(5) -0.013(3)
O4 0.059(6) 0.041(6) 0.030(6) 0.011(4) 0.005(4) -0.002(5)
N4 0.039(5) 0.022(5) 0.038(8) -0.005(5) 0.011(4) -0.003(4)
N5 0.017(4) 0.020(4) 0.041(6) -0.002(5) 0.007(4) -0.001(4)
N6 0.028(5) 0.021(5) 0.042(8) 0.003(5) 0.005(4) 0.002(4)
C33 0.034(5) 0.025(5) 0.010(4) -0.004(5) 0.004(5) 0.015(4)
C34 0.038(6) 0.017(6) 0.033(7) 0.004(5) 0.001(5) 0.013(5)
C35 0.045(7) 0.035(7) 0.032(8) -0.005(6) -0.006(6) 0.007(5)
C36 0.051(7) 0.060(9) 0.015(6) 0.004(7) -0.001(5) 0.014(7)
C37 0.070(8) 0.035(8) 0.020(7) 0.017(6) 0.018(7) 0.027(7)
C38 0.030(7) 0.053(12) 0.025(9) 0.005(8) 0.006(5) 0.000(5)
C39 0.048(7) 0.024(6) 0.038(9) -0.003(6) 0.013(6) 0.001(5)
C40 0.070(9) 0.066(10) 0.039(11) 0.007(8) 0.026(8) -0.040(9)
C41 0.061(10) 0.043(12) 0.056(16) -0.018(11) 0.011(9) -0.013(6)
C42 0.057(8) 0.014(6) 0.053(10) -0.001(5) 0.026(7) -0.003(5)
C43 0.053(7) 0.022(6) 0.034(8) -0.001(6) 0.013(7) 0.012(5)
C44 0.025(5) 0.030(7) 0.028(7) 0.003(6) 0.011(5) 0.006(5)
C45 0.043(7) 0.043(8) 0.031(8) 0.001(6) -0.003(6) 0.004(6)
C46 0.045(7) 0.033(7) 0.036(8) 0.010(6) -0.003(6) 0.003(6)
C47 0.037(8) 0.025(9) 0.041(12) -0.007(7) 0.006(5) 0.002(5)
C48 0.037(6) 0.023(6) 0.049(9) 0.004(6) -0.001(6) -0.002(5)
C49 0.031(6) 0.038(8) 0.052(10) 0.013(7) 0.010(6) 0.006(5)
C50 0.049(8) 0.033(9) 0.053(13) -0.002(8) 0.004(8) -0.019(7)
C51 0.030(7) 0.034(8) 0.076(17) 0.026(9) 0.009(7) -0.008(5)
C52 0.044(7) 0.035(7) 0.029(8) -0.002(5) -0.001(5) 0.004(6)
C53 0.063(9) 0.041(10) 0.024(8) -0.011(7) 0.003(6) -0.004(7)
C54 0.047(7) 0.040(9) 0.037(10) -0.021(8) 0.005(6) -0.004(6)
C55 0.059(9) 0.038(8) 0.038(9) -0.016(7) 0.015(7) -0.024(6)
C56 0.058(9) 0.055(10) 0.044(10) -0.009(8) 0.003(8) -0.017(7)
C57 0.040(8) 0.078(13) 0.063(13) -0.012(10) 0.005(7) 0.003(7)
C58 0.038(6) 0.042(8) 0.058(10) -0.034(7) 0.001(6) -0.002(6)
C59 0.040(6) 0.030(7) 0.036(8) 0.009(7) -0.002(5) 0.000(6)
C60 0.064(9) 0.042(9) 0.051(11) 0.004(8) 0.002(8) 0.003(7)
C61 0.090(13) 0.044(10) 0.078(15) 0.027(10) -0.010(11) -0.001(9)
C62 0.082(12) 0.044(10) 0.040(11) -0.003(8) 0.007(9) -0.018(9)
C63 0.077(14) 0.058(12) 0.066(16) -0.025(11) 0.017(9) -0.022(8)
C64 0.053(8) 0.058(11) 0.023(7) 0.011(6) 0.004(6) -0.016(7)
Cl1A 0.172(11) 0.051(6) 0.072(5) -0.013(4) -0.037(7) -0.007(5)
Cl2A 0.125(8) 0.131(14) 0.284(13) 0.088(12) -0.040(9) -0.007(7)
Cl3A 0.133(10) 0.056(4) 0.053(6) -0.011(4) 0.011(5) -0.018(5)
C65A 0.17(2) 0.064(11) 0.063(13) -0.010(10) 0.007(17) -0.004(17)
Cl1B 0.172(11) 0.051(6) 0.072(5) -0.013(4) -0.037(7) -0.007(5)
Cl2B 0.125(8) 0.131(14) 0.284(13) 0.088(12) -0.040(9) -0.007(7)
Cl3B 0.133(10) 0.056(4) 0.053(6) -0.011(4) 0.011(5) -0.018(5)
C65B 0.17(2) 0.064(11) 0.063(13) -0.010(10) 0.007(17) -0.004(17)

loop_
_atom_type_symbol
_atom_type_description
_atom_type_scat_dispersion_real
_atom_type_scat_dispersion_imag
_atom_type_scat_source
C C 0.0033 0.0016 'International Tables Vol C Tables 4.2.6.8 and 6.1.1.4'
H H 0.0000 0.0000 'International Tables Vol C Tables 4.2.6.8 and 6.1.1.4'
N N 0.0061 0.0033 'International Tables Vol C Tables 4.2.6.8 and 6.1.1.4'
O O 0.0106 0.0060 'International Tables Vol C Tables 4.2.6.8 and 6.1.1.4'
F F 0.0171 0.0103 'International Tables Vol C Tables 4.2.6.8 and 6.1.1.4'
Pt Pt -1.7033 8.3905 'International Tables Vol C Tables 4.2.6.8 and 6.1.1.4'
Cl Cl 0.1484 0.1585 'International Tables Vol C Tables 4.2.6.8 and 6.1.1.4'

loop_
_geom_angle_atom_site_label_1
_geom_angle_atom_site_label_2
_geom_angle_atom_site_label_3
_geom_angle
C1 Pt1 N1 90.7(4)
C1 Pt1 N3 90.3(4)
N1 Pt1 N3 178.8(4)
C1 Pt1 N2 178.8(4)
N1 Pt1 N2 89.9(4)
N3 Pt1 N2 89.1(4)
C20 O1 C2 127.3(13)
C7 O2 C6 126.7(11)
C7 N1 C10 103.5(10)
C7 N1 Pt1 127.9(9)
C10 N1 Pt1 128.6(8)
C15 N2 C12 109.4(12)
C15 N2 Pt1 126.8(9)
C12 N2 Pt1 123.8(9)
C20 N3 C17 105.2(11)
C20 N3 Pt1 126.6(10)
C17 N3 Pt1 128.1(9)
C6 C1 C2 104.8(14)
C6 C1 Pt1 126.8(10)
C2 C1 Pt1 128.3(10)
C3 C2 O1 115.4(17)
C3 C2 C1 125.9(15)
O1 C2 C1 118.7(16)
C2 C3 C4 124.6(17)
C2 C3 H3 117.7
C4 C3 H3 117.7
C5 C4 C3 116.4(15)
C5 C4 H4 121.8
C3 C4 H4 121.8
C4 C5 C6 120.0(14)
C4 C5 H5 120.0
C6 C5 H5 120.0
C5 C6 O2 109.7(12)
C5 C6 C1 128.2(14)
O2 C6 C1 121.9(13)
N1 C7 O2 125.8(12)
N1 C7 C8 115.0(13)
O2 C7 C8 119.2(12)
C9 C8 C7 104.5(12)
C9 C8 H8 127.7
C7 C8 H8 127.7
C8 C9 C10 107.0(14)
C8 C9 H9 126.5
C10 C9 H9 126.5
C11 C10 N1 122.9(10)
C11 C10 C9 127.1(13)
N1 C10 C9 110.0(12)
C12 C11 C10 127.5(13)
C12 C11 C21 116.9(13)
C10 C11 C21 115.3(10)
C11 C12 N2 126.9(15)
C11 C12 C13 126.8(15)
N2 C12 C13 105.8(12)
C14 C13 C12 108.5(13)
C14 C13 H13 125.8
C12 C13 H13 125.8
C13 C14 C15 106.3(11)
C13 C14 H14 126.8
C15 C14 H14 126.8
N2 C15 C16 123.8(13)
N2 C15 C14 110.0(11)
C16 C15 C14 126.1(12)
C17 C16 C15 128.7(12)
C17 C16 C27 116.8(12)
C15 C16 C27 114.3(13)
N3 C17 C16 123.3(11)
N3 C17 C18 109.1(15)
C16 C17 C18 127.6(15)
C19 C18 C17 107.0(16)
C19 C18 H18 126.5
C17 C18 H18 126.5
C18 C19 C20 103.7(14)
C18 C19 H19 128.1
C20 C19 H19 128.1
N3 C20 O1 128.6(13)
N3 C20 C19 115.0(14)
O1 C20 C19 116.4(12)
C22 C21 C26 116.2(13)
C22 C21 C11 122.3(12)
C26 C21 C11 121.5(12)
C21 C22 F1 120.4(13)
C21 C22 C23 127.1(14)
F1 C22 C23 112.4(14)
F2 C23 C22 125.2(16)
F2 C23 C24 122.3(14)
C22 C23 C24 112.4(15)
C25 C24 F3 122.0(18)
C25 C24 C23 122.3(14)
F3 C24 C23 115.7(17)
C24 C25 F4 120.2(17)
C24 C25 C26 120.6(16)
F4 C25 C26 119.0(17)
F5 C26 C21 121.0(14)
F5 C26 C25 117.4(15)
C21 C26 C25 121.3(16)
C32 C27 C28 114.7(14)
C32 C27 C16 123.7(15)
C28 C27 C16 121.3(13)
F6 C28 C29 118.5(18)
F6 C28 C27 118.1(15)
C29 C28 C27 123.4(14)
F7 C29 C30 120.4(16)
F7 C29 C28 119.4(15)
C30 C29 C28 120.2(16)
C29 C30 F8 122.2(16)
C29 C30 C31 119.4(15)
F8 C30 C31 118.5(16)
F9 C31 C32 121.4(16)
F9 C31 C30 118.7(16)
C32 C31 C30 119.8(15)
F10 C32 C31 118.6(14)
F10 C32 C27 118.9(14)
C31 C32 C27 122.5(16)
N4 Pt2 N6 179.0(4)
N4 Pt2 N5 90.0(4)
N6 Pt2 N5 89.7(4)
N4 Pt2 C33 91.2(5)
N6 Pt2 C33 89.0(5)
N5 Pt2 C33 178.7(4)
C52 O3 C34 128.0(10)
C39 O4 C38 127.1(12)
C39 N4 C42 106.3(10)
C39 N4 Pt2 127.4(9)
C42 N4 Pt2 126.3(9)
C47 N5 C44 102.9(12)
C47 N5 Pt2 129.6(10)
C44 N5 Pt2 127.5(8)
C52 N6 C49 106.9(10)
C52 N6 Pt2 126.9(9)
C49 N6 Pt2 126.3(9)
C34 C33 C38 114.0(12)
C34 C33 Pt2 124.5(9)
C38 C33 Pt2 121.5(10)
C33 C34 O3 124.7(12)
C33 C34 C35 125.5(12)
O3 C34 C35 109.7(11)
C36 C35 C34 118.1(12)
C36 C35 H35 121.0
C34 C35 H35 121.0
C35 C36 C37 120.4(12)
C35 C36 H36 119.8
C37 C36 H36 119.8
C36 C37 C38 114.6(14)
C36 C37 H37 122.7
C38 C37 H37 122.7
C33 C38 O4 127.5(16)
C33 C38 C37 127.2(15)
O4 C38 C37 105.0(15)
O4 C39 N4 125.2(11)
O4 C39 C40 125.6(13)
N4 C39 C40 109.1(13)
C41 C40 C39 110.4(14)
C41 C40 H40 124.8
C39 C40 H40 124.8
C40 C41 C42 108.1(15)
C40 C41 H41 125.9
C42 C41 H41 125.9
C43 C42 N4 127.6(12)
C43 C42 C41 126.4(16)
N4 C42 C41 106.0(14)
C42 C43 C44 124.7(13)
C42 C43 C53 120.2(13)
C44 C43 C53 115.1(13)
C45 C44 N5 110.4(11)
C45 C44 C43 125.9(13)
N5 C44 C43 123.7(12)
C46 C45 C44 107.0(13)
C46 C45 H45 126.5
C44 C45 H45 126.5
C47 C46 C45 106.9(14)
C47 C46 H46 126.6
C45 C46 H46 126.6
C46 C47 N5 112.7(13)
C46 C47 C48 126.2(18)
N5 C47 C48 120.9(17)
C49 C48 C47 126.3(15)
C49 C48 C59 118.6(11)
C47 C48 C59 115.0(14)
C48 C49 N6 127.0(12)
C48 C49 C50 127.1(15)
N6 C49 C50 105.9(15)
C51 C50 C49 109.4(16)
C51 C50 H50 125.3
C49 C50 H50 125.3
C50 C51 C52 107.4(15)
C50 C51 H51 126.3
C52 C51 H51 126.3
O3 C52 N6 126.8(12)
O3 C52 C51 122.8(13)
N6 C52 C51 110.4(14)
C54 C53 C58 116.3(15)
C54 C53 C43 123.3(13)
C58 C53 C43 120.1(14)
C53 C54 F11 118.9(14)
C53 C54 C55 122.7(14)
F11 C54 C55 118.3(14)
C56 C55 F12 122.8(14)
C56 C55 C54 118.6(15)
F12 C55 C54 118.6(14)
F13 C56 C55 119.9(16)
F13 C56 C57 118.5(15)
C55 C56 C57 121.5(15)
F14 C57 C56 119.5(15)
F14 C57 C58 123.9(16)
C56 C57 C58 116.6(14)
C53 C58 F15 120.2(13)
C53 C58 C57 124.2(14)
F15 C58 C57 115.5(13)
C60 C59 C64 119.0(13)
C60 C59 C48 120.3(12)
C64 C59 C48 120.7(12)
F16 C60 C59 119.0(15)
F16 C60 C61 121.4(16)
C59 C60 C61 119.6(16)
F17 C61 C62 121.3(19)
F17 C61 C60 118.3(18)
C62 C61 C60 120.3(16)
C63 C62 F18 123(2)
C63 C62 C61 119.4(19)
F18 C62 C61 117.7(18)
C62 C63 F19 121(2)
C62 C63 C64 124(2)
F19 C63 C64 115(2)
F20 C64 C59 120.5(13)
F20 C64 C63 121.9(16)
C59 C64 C63 117.5(16)
Cl3A C65A Cl2A 93(3)
Cl3A C65A Cl1A 97(3)
Cl2A C65A Cl1A 105(4)
Cl3A C65A H65A 119.1
Cl2A C65A H65A 119.1
Cl1A C65A H65A 119.1
Cl2B C65B Cl3B 112.4(13)
Cl2B C65B Cl1B 113.4(14)
Cl3B C65B Cl1B 111.9(12)
Cl2B C65B H65B 106.2
Cl3B C65B H65B 106.2
Cl1B C65B H65B 106.2

loop_
_geom_bond_atom_site_label_1
_geom_bond_atom_site_label_2
_geom_bond_distance
Pt1 C1 1.942(18)
Pt1 N1 1.991(9)
Pt1 N3 2.012(9)
Pt1 N2 2.076(10)
F1 C22 1.381(17)
F2 C23 1.29(2)
F3 C24 1.342(18)
F4 C25 1.37(2)
F5 C26 1.36(2)
F6 C28 1.345(15)
F7 C29 1.321(18)
F8 C30 1.355(19)
F9 C31 1.34(2)
F10 C32 1.321(17)
O1 C20 1.317(16)
O1 C2 1.424(17)
O2 C7 1.341(16)
O2 C6 1.398(16)
N1 C7 1.324(16)
N1 C10 1.417(15)
N2 C15 1.340(15)
N2 C12 1.393(18)
N3 C20 1.277(15)
N3 C17 1.374(16)
C1 C6 1.444(17)
C1 C2 1.45(3)
C2 C3 1.31(3)
C3 C4 1.35(2)
C3 H3 0.9300
C4 C5 1.32(2)
C4 H4 0.9300
C5 C6 1.37(2)
C5 H5 0.9300
C7 C8 1.42(2)
C8 C9 1.38(3)
C8 H8 0.9300
C9 C10 1.427(17)
C9 H9 0.9300
C10 C11 1.370(17)
C11 C12 1.359(18)
C11 C21 1.510(17)
C12 C13 1.48(2)
C13 C14 1.356(19)
C13 H13 0.9300
C14 C15 1.45(2)
C14 H14 0.9300
C15 C16 1.391(19)
C16 C17 1.375(19)
C16 C27 1.528(17)
C17 C18 1.43(2)
C18 C19 1.35(3)
C18 H18 0.9300
C19 C20 1.42(2)
C19 H19 0.9300
C21 C22 1.350(19)
C21 C26 1.37(2)
C22 C23 1.41(2)
C23 C24 1.44(3)
C24 C25 1.32(2)
C25 C26 1.41(2)
C27 C32 1.38(2)
C27 C28 1.42(3)
C28 C29 1.36(2)
C29 C30 1.32(2)
C30 C31 1.43(3)
C31 C32 1.36(3)
Pt2 N4 1.988(10)
Pt2 N6 2.000(9)
Pt2 N5 2.051(11)
Pt2 C33 2.062(12)
F11 C54 1.344(16)
F12 C55 1.350(17)
F13 C56 1.334(19)
F14 C57 1.308(19)
F15 C58 1.364(15)
F16 C60 1.31(2)
F17 C61 1.34(2)
F18 C62 1.34(2)
F19 C63 1.36(2)
F20 C64 1.271(18)
O3 C52 1.294(15)
O3 C34 1.373(14)
O4 C39 1.301(16)
O4 C38 1.397(19)
N4 C39 1.381(17)
N4 C42 1.445(18)
N5 C47 1.37(2)
N5 C44 1.387(16)
N6 C52 1.314(15)
N6 C49 1.417(18)
C33 C34 1.338(15)
C33 C38 1.39(2)
C34 C35 1.413(18)
C35 C36 1.412(18)
C35 H35 0.9300
C36 C37 1.42(2)
C36 H36 0.9300
C37 C38 1.42(2)
C37 H37 0.9300
C39 C40 1.43(2)
C40 C41 1.30(3)
C40 H40 0.9300
C41 C42 1.48(3)
C41 H41 0.9300
C42 C43 1.317(19)
C43 C44 1.460(18)
C43 C53 1.48(2)
C44 C45 1.374(19)
C45 C46 1.361(19)
C45 H45 0.9300
C46 C47 1.34(2)
C46 H46 0.9300
C47 C48 1.48(2)
C48 C49 1.33(2)
C48 C59 1.510(18)
C49 C50 1.459(18)
C50 C51 1.27(3)
C50 H50 0.9300
C51 C52 1.46(2)
C51 H51 0.9300
C53 C54 1.35(2)
C53 C58 1.349(19)
C54 C55 1.39(2)
C55 C56 1.35(2)
C56 C57 1.37(3)
C57 C58 1.39(2)
C59 C60 1.38(2)
C59 C64 1.394(18)
C60 C61 1.39(2)
C61 C62 1.38(2)
C62 C63 1.28(3)
C63 C64 1.41(3)
Cl1A C65A 1.75(3)
Cl2A C65A 1.74(3)
Cl3A C65A 1.72(3)
C65A H65A 0.9800
Cl1B C65B 1.801(19)
Cl2B C65B 1.77(2)
Cl3B C65B 1.784(19)
C65B H65B 0.9800

loop_
_geom_torsion_atom_site_label_1
_geom_torsion_atom_site_label_2
_geom_torsion_atom_site_label_3
_geom_torsion_atom_site_label_4
_geom_torsion
C20 O1 C2 C3 -179.2(14)
C20 O1 C2 C1 3.3(19)
C6 C1 C2 C3 2.2(18)
Pt1 C1 C2 C3 -179.0(12)
C6 C1 C2 O1 179.3(10)
Pt1 C1 C2 O1 -1.8(17)
O1 C2 C3 C4 177.9(13)
C1 C2 C3 C4 -5(3)
C2 C3 C4 C5 3(2)
C3 C4 C5 C6 1.4(19)
C4 C5 C6 O2 -178.2(11)
C4 C5 C6 C1 -4(2)
C7 O2 C6 C5 -179.6(11)
C7 O2 C6 C1 5.7(17)
C2 C1 C6 C5 2.1(17)
Pt1 C1 C6 C5 -176.8(10)
C2 C1 C6 O2 175.7(10)
Pt1 C1 C6 O2 -3.2(15)
C10 N1 C7 O2 -179.6(11)
Pt1 N1 C7 O2 -0.1(17)
C10 N1 C7 C8 0.8(14)
Pt1 N1 C7 C8 -179.7(9)
C6 O2 C7 N1 -4.1(19)
C6 O2 C7 C8 175.5(11)
N1 C7 C8 C9 -2.1(16)
O2 C7 C8 C9 178.3(13)
C7 C8 C9 C10 2.4(16)
C7 N1 C10 C11 -179.9(11)
Pt1 N1 C10 C11 0.6(16)
C7 N1 C10 C9 0.8(14)
Pt1 N1 C10 C9 -178.7(9)
C8 C9 C10 C11 178.6(13)
C8 C9 C10 N1 -2.1(16)
N1 C10 C11 C12 2(2)
C9 C10 C11 C12 -178.5(14)
N1 C10 C11 C21 177.3(11)
C9 C10 C11 C21 -4(2)
C10 C11 C12 N2 -7(2)
C21 C11 C12 N2 178.3(13)
C10 C11 C12 C13 -177.1(13)
C21 C11 C12 C13 8(2)
C15 N2 C12 C11 -172.6(14)
Pt1 N2 C12 C11 7(2)
C15 N2 C12 C13 -0.7(14)
Pt1 N2 C12 C13 179.4(8)
C11 C12 C13 C14 173.5(14)
N2 C12 C13 C14 1.5(16)
C12 C13 C14 C15 -1.7(16)
C12 N2 C15 C16 -178.6(13)
Pt1 N2 C15 C16 1.3(18)
C12 N2 C15 C14 -0.3(14)
Pt1 N2 C15 C14 179.6(8)
C13 C14 C15 N2 1.3(15)
C13 C14 C15 C16 179.5(13)
N2 C15 C16 C17 2(2)
C14 C15 C16 C17 -176.4(14)
N2 C15 C16 C27 176.3(12)
C14 C15 C16 C27 -2(2)
C20 N3 C17 C16 -179.2(13)
Pt1 N3 C17 C16 -1.6(19)
C20 N3 C17 C18 0.2(15)
Pt1 N3 C17 C18 177.9(9)
C15 C16 C17 N3 -2(2)
C27 C16 C17 N3 -176.1(13)
C15 C16 C17 C18 179.1(15)
C27 C16 C17 C18 5(2)
N3 C17 C18 C19 -0.7(17)
C16 C17 C18 C19 178.8(14)
C17 C18 C19 C20 0.8(16)
C17 N3 C20 O1 -179.8(14)
Pt1 N3 C20 O1 2(2)
C17 N3 C20 C19 0.3(15)
Pt1 N3 C20 C19 -177.4(8)
C2 O1 C20 N3 -4(2)
C2 O1 C20 C19 176.0(11)
C18 C19 C20 N3 -0.7(17)
C18 C19 C20 O1 179.4(13)
C12 C11 C21 C22 -98.7(16)
C10 C11 C21 C22 85.8(16)
C12 C11 C21 C26 78.3(19)
C10 C11 C21 C26 -97.2(17)
C26 C21 C22 F1 -175.3(15)
C11 C21 C22 F1 2(2)
C26 C21 C22 C23 3(2)
C11 C21 C22 C23 -179.9(13)
C21 C22 C23 F2 175.4(15)
F1 C22 C23 F2 -6(2)
C21 C22 C23 C24 -1(2)
F1 C22 C23 C24 176.9(14)
F2 C23 C24 C25 -177.9(17)
C22 C23 C24 C25 -1(3)
F2 C23 C24 F3 3(2)
C22 C23 C24 F3 -179.9(14)
F3 C24 C25 F4 -3(3)
C23 C24 C25 F4 177.6(17)
F3 C24 C25 C26 -179.4(16)
C23 C24 C25 C26 2(3)
C22 C21 C26 F5 -175.8(17)
C11 C21 C26 F5 7(3)
C22 C21 C26 C25 -2(3)
C11 C21 C26 C25 -179.2(15)
C24 C25 C26 F5 174(2)
F4 C25 C26 F5 -2(3)
C24 C25 C26 C21 0(3)
F4 C25 C26 C21 -176.1(18)
C17 C16 C27 C32 78(2)
C15 C16 C27 C32 -97.5(18)
C17 C16 C27 C28 -108.0(18)
C15 C16 C27 C28 77(2)
C32 C27 C28 F6 180.0(15)
C16 C27 C28 F6 5(3)
C32 C27 C28 C29 2(3)
C16 C27 C28 C29 -173.0(16)
F6 C28 C29 F7 -1(2)
C27 C28 C29 F7 177.8(16)
F6 C28 C29 C30 -178.4(15)
C27 C28 C29 C30 0(3)
F7 C29 C30 F8 -1(3)
C28 C29 C30 F8 177.1(17)
F7 C29 C30 C31 179.8(16)
C28 C29 C30 C31 -2(3)
C29 C30 C31 F9 178.8(16)
F8 C30 C31 F9 -1(3)
C29 C30 C31 C32 3(3)
F8 C30 C31 C32 -176.1(18)
F9 C31 C32 F10 1(3)
C30 C31 C32 F10 176.7(17)
F9 C31 C32 C27 -177.2(17)
C30 C31 C32 C27 -2(3)
C28 C27 C32 F10 -179.1(15)
C16 C27 C32 F10 -5(3)
C28 C27 C32 C31 -1(3)
C16 C27 C32 C31 173.9(18)
C38 C33 C34 O3 178.7(11)
Pt2 C33 C34 O3 -1.8(15)
C38 C33 C34 C35 1.7(17)
Pt2 C33 C34 C35 -178.8(8)
C52 O3 C34 C33 2.5(17)
C52 O3 C34 C35 179.9(11)
C33 C34 C35 C36 -4.0(17)
O3 C34 C35 C36 178.6(10)
C34 C35 C36 C37 2.4(18)
C35 C36 C37 C38 1(2)
C34 C33 C38 O4 176.9(14)
Pt2 C33 C38 O4 -3(2)
C34 C33 C38 C37 2(2)
Pt2 C33 C38 C37 -177.2(13)
C39 O4 C38 C33 1(2)
C39 O4 C38 C37 176.1(12)
C36 C37 C38 C33 -4(2)
C36 C37 C38 O4 -179.1(11)
C38 O4 C39 N4 2(2)
C38 O4 C39 C40 -179.3(15)
C42 N4 C39 O4 179.8(12)
Pt2 N4 C39 O4 -2.5(17)
C42 N4 C39 C40 1.2(15)
Pt2 N4 C39 C40 178.9(10)
O4 C39 C40 C41 178.7(15)
N4 C39 C40 C41 -3(2)
C39 C40 C41 C42 3(2)
C39 N4 C42 C43 -178.7(13)
Pt2 N4 C42 C43 3.5(19)
C39 N4 C42 C41 0.5(14)
Pt2 N4 C42 C41 -177.2(9)
C40 C41 C42 C43 177.1(16)
C40 C41 C42 N4 -2.1(19)
N4 C42 C43 C44 -1(2)
C41 C42 C43 C44 179.7(13)
N4 C42 C43 C53 178.9(13)
C41 C42 C43 C53 0(2)
C47 N5 C44 C45 1.3(13)
Pt2 N5 C44 C45 -178.5(8)
C47 N5 C44 C43 -178.4(12)
Pt2 N5 C44 C43 1.7(15)
C42 C43 C44 C45 178.8(13)
C53 C43 C44 C45 -1.4(18)
C42 C43 C44 N5 -1.5(19)
C53 C43 C44 N5 178.3(11)
N5 C44 C45 C46 1.3(14)
C43 C44 C45 C46 -179.0(11)
C44 C45 C46 C47 -3.4(16)
C45 C46 C47 N5 4.5(18)
C45 C46 C47 C48 178.9(14)
C44 N5 C47 C46 -3.6(16)
Pt2 N5 C47 C46 176.3(9)
C44 N5 C47 C48 -178.3(12)
Pt2 N5 C47 C48 1.5(19)
C46 C47 C48 C49 -179.3(14)
N5 C47 C48 C49 -5(2)
C46 C47 C48 C59 3(2)
N5 C47 C48 C59 177.2(12)
C47 C48 C49 N6 5(2)
C59 C48 C49 N6 -177.2(11)
C47 C48 C49 C50 -175.3(14)
C59 C48 C49 C50 2(2)
C52 N6 C49 C48 178.8(13)
Pt2 N6 C49 C48 -1.5(18)
C52 N6 C49 C50 -0.6(14)
Pt2 N6 C49 C50 179.1(9)
C48 C49 C50 C51 180.0(15)
N6 C49 C50 C51 -0.6(18)
C49 C50 C51 C52 1(2)
C34 O3 C52 N6 -3(2)
C34 O3 C52 C51 178.4(12)
C49 N6 C52 O3 -177.1(12)
Pt2 N6 C52 O3 3.1(18)
C49 N6 C52 C51 1.5(14)
Pt2 N6 C52 C51 -178.2(9)
C50 C51 C52 O3 176.8(14)
C50 C51 C52 N6 -1.9(19)
C42 C43 C53 C54 105(2)
C44 C43 C53 C54 -75(2)
C42 C43 C53 C58 -82(2)
C44 C43 C53 C58 98.7(18)
C58 C53 C54 F11 -179.7(16)
C43 C53 C54 F11 -6(3)
C58 C53 C54 C55 -2(3)
C43 C53 C54 C55 172.3(16)
C53 C54 C55 C56 0(3)
F11 C54 C55 C56 177.7(15)
C53 C54 C55 F12 179.6(18)
F11 C54 C55 F12 -2(2)
F12 C55 C56 F13 1(3)
C54 C55 C56 F13 -179.3(16)
F12 C55 C56 C57 -178.4(17)
C54 C55 C56 C57 1(3)
F13 C56 C57 F14 -2(3)
C55 C56 C57 F14 177.3(16)
F13 C56 C57 C58 -179.9(17)
C55 C56 C57 C58 0(3)
C54 C53 C58 F15 -179.8(17)
C43 C53 C58 F15 6(3)
C54 C53 C58 C57 3(3)
C43 C53 C58 C57 -171.4(18)
F14 C57 C58 C53 -179.4(18)
C56 C57 C58 C53 -2(3)
F14 C57 C58 F15 3(3)
C56 C57 C58 F15 -179.2(16)
C49 C48 C59 C60 94.6(16)
C47 C48 C59 C60 -87.7(16)
C49 C48 C59 C64 -84.4(17)
C47 C48 C59 C64 93.3(15)
C64 C59 C60 F16 -177.2(16)
C48 C59 C60 F16 4(2)
C64 C59 C60 C61 1(2)
C48 C59 C60 C61 -178.2(14)
F16 C60 C61 F17 0(3)
C59 C60 C61 F17 -178.1(17)
F16 C60 C61 C62 176(2)
C59 C60 C61 C62 -2(3)
F17 C61 C62 C63 -179.4(19)
C60 C61 C62 C63 4(3)
F17 C61 C62 F18 -5(3)
C60 C61 C62 F18 179.1(15)
F18 C62 C63 F19 3(3)
C61 C62 C63 F19 177.8(18)
F18 C62 C63 C64 179.2(17)
C61 C62 C63 C64 -6(3)
C60 C59 C64 F20 -177.8(15)
C48 C59 C64 F20 1(2)
C60 C59 C64 C63 -3(2)
C48 C59 C64 C63 176.5(15)
C62 C63 C64 F20 -179(2)
F19 C63 C64 F20 -3(3)
C62 C63 C64 C59 5(3)
F19 C63 C64 C59 -178.4(14)
